data_2228376
loop_
_publ_author_name
'Caracelli, Ignez'
'Ferreira, Fernando P.'
'Vieira, Adriano S.'
'Stefani, H\'elio A.'
'De Simone, Carlos A.'
'Tiekink, Edward R. T.'

_publ_section_title
;
 1-Benzyl-2,5-dioxopyrrolidine-3,4-diyl diacetate
;
_journal_coeditor_code HG2732
_journal_issue 12
_journal_name_full 'Acta Crystallographica Section E'
_journal_page_first o3044
_journal_paper_doi 10.1107/S1600536810043187
_journal_volume 66
_journal_year 2010
_chemical_formula_iupac 'C15 H15 N O6'
_chemical_formula_moiety 'C15 H15 N O6'
_chemical_formula_sum 'C15 H15 N O6'
_chemical_formula_weight 305.28
_chemical_name_systematic
;
1-Benzyl-2,5-dioxopyrrolidine-3,4-diyl diacetate
;
_space_group_IT_number 19
_symmetry_cell_setting orthorhombic
_symmetry_space_group_name_Hall 'P 2ac 2ab'
_symmetry_space_group_name_H-M 'P 21 21 21'
_atom_sites_solution_hydrogens geom
_atom_sites_solution_primary direct
_atom_sites_solution_secondary difmap
_audit_creation_method SHELXL-97
_cell_angle_alpha 90
_cell_angle_beta 90
_cell_angle_gamma 90
_cell_formula_units_Z 4
_cell_length_a 8.8498(4)
_cell_length_b 9.8107(4)
_cell_length_c 17.5148(6)
_cell_measurement_reflns_used 5560
_cell_measurement_temperature 290(2)
_cell_measurement_theta_max 26.4
_cell_measurement_theta_min 2.9
_cell_volume 1520.68(11)
_computing_cell_refinement 'SAINT (Bruker, 2007)'
_computing_data_collection 'APEX2 (Bruker, 2007)'
_computing_data_reduction 'SAINT (Bruker, 2007)'
_computing_molecular_graphics 'ORTEP-3 (Farrugia, 1997) and DIAMOND (Brandenburg, 2006)'
_computing_publication_material 'publCIF (Westrip, 2010)'
_computing_structure_refinement 'SHELXL97 (Sheldrick, 2008)'
_computing_structure_solution 'SIR97 (Altomare <i>et al.</i>, 1999)'
_diffrn_ambient_temperature 290(2)
_diffrn_measured_fraction_theta_full 0.987
_diffrn_measured_fraction_theta_max 0.987
_diffrn_measurement_device_type 'Bruker SMART APEXII'
_diffrn_measurement_method '\f and \w scans'
_diffrn_radiation_monochromator graphite
_diffrn_radiation_source 'fine-focus sealed tube'
_diffrn_radiation_type MoK\a
_diffrn_radiation_wavelength 0.71073
_diffrn_reflns_av_R_equivalents 0.122
_diffrn_reflns_av_sigmaI/netI 0.061
_diffrn_reflns_limit_h_max 10
_diffrn_reflns_limit_h_min -10
_diffrn_reflns_limit_k_max 11
_diffrn_reflns_limit_k_min -10
_diffrn_reflns_limit_l_max 20
_diffrn_reflns_limit_l_min -20
_diffrn_reflns_number 7672
_diffrn_reflns_theta_full 25.0
_diffrn_reflns_theta_max 25.0
_diffrn_reflns_theta_min 3.1
_diffrn_standards_decay_% '< 1'
_diffrn_standards_interval_count 0
_diffrn_standards_number 0
_exptl_absorpt_coefficient_mu 0.104
_exptl_absorpt_correction_T_max 0.991
_exptl_absorpt_correction_T_min 0.962
_exptl_absorpt_correction_type multi-scan
_exptl_absorpt_process_details '(SADABS; Sheldrick, 1996)'
_exptl_crystal_colour colourless
_exptl_crystal_density_diffrn 1.333
_exptl_crystal_density_method 'not measured'
_exptl_crystal_description block
_exptl_crystal_F_000 640
_exptl_crystal_size_max 0.28
_exptl_crystal_size_mid 0.23
_exptl_crystal_size_min 0.06
_refine_diff_density_max 0.12
_refine_diff_density_min -0.12
_refine_ls_extinction_coef 0.111(10)
_refine_ls_extinction_expression Fc^*^=kFc[1+0.001xFc^2^\l^3^/sin(2\q)]^-1/4^
_refine_ls_extinction_method 'SHELXL97 (Sheldrick, 2008)'
_refine_ls_goodness_of_fit_ref 1.07
_refine_ls_hydrogen_treatment constr
_refine_ls_matrix_type full
_refine_ls_number_parameters 202
_refine_ls_number_reflns 1541
_refine_ls_number_restraints 0
_refine_ls_restrained_S_all 1.07
_refine_ls_R_factor_all 0.044
_refine_ls_R_factor_gt 0.036
_refine_ls_shift/su_max 0.001
_refine_ls_shift/su_max_lt 0.001
_refine_ls_shift/su_mean 0.000
_refine_ls_structure_factor_coef Fsqd
_refine_ls_weighting_details 'calc w=1/[\s^2^(Fo^2^)+(0.0293P)^2^+0.1923P] where P=(Fo^2^+2Fc^2^)/3'
_refine_ls_weighting_scheme calc
_refine_ls_wR_factor_gt 0.081
_refine_ls_wR_factor_ref 0.085
_reflns_number_gt 1396
_reflns_number_total 1541
_reflns_threshold_expression I>2\s(I)
_cod_data_source_file hg2732.cif
_cod_data_source_block I
_cod_database_code 2228376
_cod_database_fobs_code 2228376

loop_
_symmetry_equiv_pos_as_xyz
'x, y, z'
'-x+1/2, -y, z+1/2'
'x+1/2, -y+1/2, -z'
'-x, y+1/2, -z+1/2'

loop_
_atom_site_type_symbol
_atom_site_label
_atom_site_fract_x
_atom_site_fract_y
_atom_site_fract_z
_atom_site_U_iso_or_equiv
_atom_site_adp_type
_atom_site_calc_flag
_atom_site_refinement_flags
_atom_site_occupancy
_atom_site_disorder_assembly
_atom_site_disorder_group
O O1 0.25814(16) 0.67116(18) 0.09591(10) 0.0555(5) Uani d . 1 . .
O O2 0.42326(15) 0.75768(16) -0.03939(9) 0.0425(4) Uani d . 1 . .
O O3 0.57172(17) 0.60872(18) 0.02191(10) 0.0505(4) Uani d . 1 . .
O O4 0.5859(2) 1.03936(19) 0.03516(11) 0.0652(6) Uani d . 1 . .
O O5 0.3864(3) 1.1015(2) 0.10556(14) 0.0772(6) Uani d . 1 . .
O O6 0.6412(2) 0.93139(18) 0.18931(10) 0.0603(5) Uani d . 1 . .
N N1 0.44087(19) 0.79166(19) 0.15977(11) 0.0418(5) Uani d . 1 . .
C C1 0.3594(2) 0.7537(2) 0.09654(13) 0.0415(5) Uani d . 1 . .
C C2 0.4146(2) 0.8367(2) 0.02866(13) 0.0400(5) Uani d . 1 . .
H H2 0.3419 0.9104 0.0199 0.048 Uiso calc R 1 . .
C C3 0.5611(2) 0.9008(2) 0.05719(14) 0.0448(5) Uani d . 1 . .
H H3 0.6453 0.8463 0.0374 0.054 Uiso calc R 1 . .
C C4 0.5564(2) 0.8820(2) 0.14324(14) 0.0437(5) Uani d . 1 . .
C C5 0.4073(3) 0.7405(3) 0.23638(14) 0.0510(6) Uani d . 1 . .
H H5A 0.4951 0.7538 0.2687 0.061 Uiso calc R 1 . .
H H5B 0.3875 0.6434 0.2336 0.061 Uiso calc R 1 . .
C C6 0.2737(3) 0.8104(2) 0.27199(13) 0.0482(6) Uani d . 1 . .
C C7 0.1408(3) 0.7410(3) 0.28440(16) 0.0629(7) Uani d . 1 . .
H H7 0.1336 0.6495 0.2708 0.075 Uiso calc R 1 . .
C C8 0.0181(4) 0.8059(4) 0.3169(2) 0.0835(10) Uani d . 1 . .
H H8 -0.0709 0.7579 0.3254 0.100 Uiso calc R 1 . .
C C9 0.0272(5) 0.9408(4) 0.3365(2) 0.0896(12) Uani d . 1 . .
H H9 -0.0554 0.9845 0.3584 0.108 Uiso calc R 1 . .
C C10 0.1573(5) 1.0103(4) 0.3238(2) 0.0956(12) Uani d . 1 . .
H H10 0.1636 1.1019 0.3370 0.115 Uiso calc R 1 . .
C C11 0.2808(4) 0.9457(3) 0.2914(2) 0.0748(9) Uani d . 1 . .
H H11 0.3693 0.9944 0.2828 0.090 Uiso calc R 1 . .
C C12 0.5071(2) 0.6412(2) -0.03556(14) 0.0425(5) Uani d . 1 . .
C C13 0.5040(3) 0.5656(3) -0.10878(16) 0.0586(7) Uani d . 1 . .
H H13A 0.5864 0.5020 -0.1102 0.088 Uiso calc R 1 . .
H H13B 0.5135 0.6287 -0.1504 0.088 Uiso calc R 1 . .
H H13C 0.4102 0.5172 -0.1132 0.088 Uiso calc R 1 . .
C C14 0.4873(5) 1.1318(3) 0.06372(18) 0.0722(9) Uani d . 1 . .
C C15 0.5247(7) 1.2725(3) 0.0367(3) 0.1274(19) Uani d . 1 . .
H H15A 0.4450 1.3338 0.0509 0.191 Uiso calc R 1 . .
H H15B 0.5355 1.2721 -0.0178 0.191 Uiso calc R 1 . .
H H15C 0.6177 1.3018 0.0597 0.191 Uiso calc R 1 . .

loop_
_atom_site_aniso_label
_atom_site_aniso_U_11
_atom_site_aniso_U_22
_atom_site_aniso_U_33
_atom_site_aniso_U_12
_atom_site_aniso_U_13
_atom_site_aniso_U_23
O1 0.0492(8) 0.0622(11) 0.0550(11) -0.0163(8) 0.0025(7) 0.0034(9)
O2 0.0459(7) 0.0426(8) 0.0388(8) 0.0016(7) -0.0020(6) -0.0024(7)
O3 0.0532(8) 0.0470(9) 0.0514(10) 0.0047(8) -0.0038(8) 0.0011(8)
O4 0.0894(13) 0.0503(10) 0.0558(11) -0.0256(10) 0.0064(10) 0.0006(9)
O5 0.1066(15) 0.0511(11) 0.0739(14) 0.0153(12) 0.0061(13) -0.0027(11)
O6 0.0602(10) 0.0644(11) 0.0562(11) -0.0106(9) -0.0110(8) -0.0119(10)
N1 0.0427(9) 0.0433(10) 0.0395(10) 0.0004(8) -0.0002(7) -0.0005(9)
C1 0.0390(10) 0.0409(11) 0.0445(12) 0.0007(10) 0.0029(9) -0.0015(11)
C2 0.0417(10) 0.0394(11) 0.0390(11) 0.0005(9) 0.0015(9) -0.0021(10)
C3 0.0473(11) 0.0414(11) 0.0457(13) -0.0088(10) 0.0046(10) -0.0064(11)
C4 0.0438(11) 0.0408(12) 0.0465(12) 0.0000(11) -0.0002(10) -0.0050(10)
C5 0.0585(12) 0.0517(13) 0.0428(12) 0.0063(12) 0.0029(10) 0.0077(12)
C6 0.0628(13) 0.0482(12) 0.0337(12) 0.0064(12) 0.0026(10) 0.0025(11)
C7 0.0716(15) 0.0587(15) 0.0584(17) 0.0038(15) 0.0144(13) 0.0088(15)
C8 0.0765(18) 0.101(3) 0.073(2) 0.016(2) 0.0284(16) 0.018(2)
C9 0.104(3) 0.100(3) 0.0645(19) 0.048(2) 0.0299(18) 0.007(2)
C10 0.134(3) 0.071(2) 0.082(2) 0.024(2) 0.022(2) -0.019(2)
C11 0.0864(19) 0.0607(16) 0.077(2) 0.0022(17) 0.0113(17) -0.0182(17)
C12 0.0421(10) 0.0384(12) 0.0469(13) -0.0025(10) 0.0043(10) -0.0014(10)
C13 0.0644(14) 0.0558(15) 0.0557(15) -0.0018(14) 0.0033(12) -0.0154(14)
C14 0.123(3) 0.0413(14) 0.0525(16) -0.0093(17) -0.0130(19) 0.0001(14)
C15 0.246(6) 0.0468(18) 0.090(3) -0.032(3) -0.023(3) 0.0162(19)

loop_
_atom_type_symbol
_atom_type_description
_atom_type_scat_dispersion_real
_atom_type_scat_dispersion_imag
_atom_type_scat_source
C C 0.0033 0.0016 'International Tables Vol C Tables 4.2.6.8 and 6.1.1.4'
H H 0.0000 0.0000 'International Tables Vol C Tables 4.2.6.8 and 6.1.1.4'
N N 0.0061 0.0033 'International Tables Vol C Tables 4.2.6.8 and 6.1.1.4'
O O 0.0106 0.0060 'International Tables Vol C Tables 4.2.6.8 and 6.1.1.4'

loop_
_geom_angle_atom_site_label_1
_geom_angle_atom_site_label_2
_geom_angle_atom_site_label_3
_geom_angle_site_symmetry_1
_geom_angle_site_symmetry_3
_geom_angle
_geom_angle_publ_flag
C12 O2 C2 . . 116.37(16) ?
C14 O4 C3 . . 116.0(2) ?
C1 N1 C4 . . 113.15(19) ?
C1 N1 C5 . . 122.70(18) ?
C4 N1 C5 . . 124.15(19) ?
O1 C1 N1 . . 125.4(2) ?
O1 C1 C2 . . 126.2(2) ?
N1 C1 C2 . . 108.44(17) ?
O2 C2 C1 . . 112.34(17) ?
O2 C2 C3 . . 116.94(17) ?
C1 C2 C3 . . 103.76(18) ?
O2 C2 H2 . . 107.8 ?
C1 C2 H2 . . 107.8 ?
C3 C2 H2 . . 107.8 ?
O4 C3 C4 . . 112.8(2) ?
O4 C3 C2 . . 115.7(2) ?
C4 C3 C2 . . 104.60(18) ?
O4 C3 H3 . . 107.8 ?
C4 C3 H3 . . 107.8 ?
C2 C3 H3 . . 107.8 ?
O6 C4 N1 . . 125.3(2) ?
O6 C4 C3 . . 126.8(2) ?
N1 C4 C3 . . 107.78(18) ?
N1 C5 C6 . . 112.58(19) ?
N1 C5 H5A . . 109.1 ?
C6 C5 H5A . . 109.1 ?
N1 C5 H5B . . 109.1 ?
C6 C5 H5B . . 109.1 ?
H5A C5 H5B . . 107.8 ?
C11 C6 C7 . . 118.6(3) ?
C11 C6 C5 . . 120.5(3) ?
C7 C6 C5 . . 120.8(2) ?
C6 C7 C8 . . 120.6(3) ?
C6 C7 H7 . . 119.7 ?
C8 C7 H7 . . 119.7 ?
C9 C8 C7 . . 120.2(4) ?
C9 C8 H8 . . 119.9 ?
C7 C8 H8 . . 119.9 ?
C10 C9 C8 . . 119.6(3) ?
C10 C9 H9 . . 120.2 ?
C8 C9 H9 . . 120.2 ?
C9 C10 C11 . . 120.5(3) ?
C9 C10 H10 . . 119.8 ?
C11 C10 H10 . . 119.8 ?
C6 C11 C10 . . 120.5(3) ?
C6 C11 H11 . . 119.7 ?
C10 C11 H11 . . 119.7 ?
O3 C12 O2 . . 121.5(2) ?
O3 C12 C13 . . 127.0(2) ?
O2 C12 C13 . . 111.5(2) ?
C12 C13 H13A . . 109.5 ?
C12 C13 H13B . . 109.5 ?
H13A C13 H13B . . 109.5 ?
C12 C13 H13C . . 109.5 ?
H13A C13 H13C . . 109.5 ?
H13B C13 H13C . . 109.5 ?
O5 C14 O4 . . 122.9(3) ?
O5 C14 C15 . . 126.1(4) ?
O4 C14 C15 . . 111.0(4) ?
C14 C15 H15A . . 109.5 ?
C14 C15 H15B . . 109.5 ?
H15A C15 H15B . . 109.5 ?
C14 C15 H15C . . 109.5 ?
H15A C15 H15C . . 109.5 ?
H15B C15 H15C . . 109.5 ?

loop_
_geom_bond_atom_site_label_1
_geom_bond_atom_site_label_2
_geom_bond_site_symmetry_2
_geom_bond_distance
_geom_bond_publ_flag
O1 C1 . 1.208(2) ?
O2 C12 . 1.365(3) ?
O2 C2 . 1.424(3) ?
O3 C12 . 1.201(3) ?
O4 C14 . 1.354(4) ?
O4 C3 . 1.430(3) ?
O5 C14 . 1.193(4) ?
O6 C4 . 1.204(3) ?
N1 C1 . 1.373(3) ?
N1 C4 . 1.384(3) ?
N1 C5 . 1.463(3) ?
C1 C2 . 1.522(3) ?
C2 C3 . 1.525(3) ?
C2 H2 . 0.9800 ?
C3 C4 . 1.519(3) ?
C3 H3 . 0.9800 ?
C5 C6 . 1.502(3) ?
C5 H5A . 0.9700 ?
C5 H5B . 0.9700 ?
C6 C11 . 1.372(4) ?
C6 C7 . 1.376(4) ?
C7 C8 . 1.382(4) ?
C7 H7 . 0.9300 ?
C8 C9 . 1.370(5) ?
C8 H8 . 0.9300 ?
C9 C10 . 1.356(6) ?
C9 H9 . 0.9300 ?
C10 C11 . 1.385(5) ?
C10 H10 . 0.9300 ?
C11 H11 . 0.9300 ?
C12 C13 . 1.481(3) ?
C13 H13A . 0.9600 ?
C13 H13B . 0.9600 ?
C13 H13C . 0.9600 ?
C14 C15 . 1.496(4) ?
C15 H15A . 0.9600 ?
C15 H15B . 0.9600 ?
C15 H15C . 0.9600 ?

loop_
_geom_hbond_atom_site_label_D
_geom_hbond_atom_site_label_H
_geom_hbond_atom_site_label_A
_geom_hbond_site_symmetry_A
_geom_hbond_distance_DH
_geom_hbond_distance_HA
_geom_hbond_distance_DA
_geom_hbond_angle_DHA
C2 H2 O3 3_465 0.98 2.51 3.206(2) 128
C3 H3 O1 3_565 0.98 2.55 3.276(3) 131
C5 H5b O6 4_645 0.97 2.49 3.328(3) 144
C13 H13b Cg1 3_565 0.96 2.95 3.702(3) 136

loop_
_geom_torsion_atom_site_label_1
_geom_torsion_atom_site_label_2
_geom_torsion_atom_site_label_3
_geom_torsion_atom_site_label_4
_geom_torsion_site_symmetry_1
_geom_torsion_site_symmetry_2
_geom_torsion_site_symmetry_3
_geom_torsion_site_symmetry_4
_geom_torsion
_geom_torsion_publ_flag
C4 N1 C1 O1 . . . . 176.2(2) ?
C5 N1 C1 O1 . . . . -3.7(3) ?
C4 N1 C1 C2 . . . . -5.8(2) ?
C5 N1 C1 C2 . . . . 174.33(19) ?
C12 O2 C2 C1 . . . . -54.5(2) ?
C12 O2 C2 C3 . . . . 65.3(2) ?
O1 C1 C2 O2 . . . . -41.8(3) ?
N1 C1 C2 O2 . . . . 140.22(17) ?
O1 C1 C2 C3 . . . . -169.0(2) ?
N1 C1 C2 C3 . . . . 13.0(2) ?
C14 O4 C3 C4 . . . . -55.3(3) ?
C14 O4 C3 C2 . . . . 65.1(3) ?
O2 C2 C3 O4 . . . . 96.2(2) ?
C1 C2 C3 O4 . . . . -139.5(2) ?
O2 C2 C3 C4 . . . . -139.1(2) ?
C1 C2 C3 C4 . . . . -14.8(2) ?
C1 N1 C4 O6 . . . . 178.6(2) ?
C5 N1 C4 O6 . . . . -1.5(3) ?
C1 N1 C4 C3 . . . . -4.2(2) ?
C5 N1 C4 C3 . . . . 175.7(2) ?
O4 C3 C4 O6 . . . . -44.1(3) ?
C2 C3 C4 O6 . . . . -170.7(2) ?
O4 C3 C4 N1 . . . . 138.79(19) ?
C2 C3 C4 N1 . . . . 12.2(2) ?
C1 N1 C5 C6 . . . . -77.9(3) ?
C4 N1 C5 C6 . . . . 102.2(2) ?
N1 C5 C6 C11 . . . . -67.2(3) ?
N1 C5 C6 C7 . . . . 111.6(3) ?
C11 C6 C7 C8 . . . . -1.0(5) ?
C5 C6 C7 C8 . . . . -179.7(3) ?
C6 C7 C8 C9 . . . . 0.6(5) ?
C7 C8 C9 C10 . . . . 0.0(6) ?
C8 C9 C10 C11 . . . . -0.2(6) ?
C7 C6 C11 C10 . . . . 0.9(5) ?
C5 C6 C11 C10 . . . . 179.6(3) ?
C9 C10 C11 C6 . . . . -0.3(6) ?
C2 O2 C12 O3 . . . . -1.1(3) ?
C2 O2 C12 C13 . . . . 178.27(18) ?
C3 O4 C14 O5 . . . . 0.9(4) ?
C3 O4 C14 C15 . . . . -179.9(3) ?

loop_
_cod_related_entry_id
_cod_related_entry_database
_cod_related_entry_code
1 ChemSpider 30656361
